data_1563746
loop_
_publ_author_name
'Duan, Fang-Fang'
'Liu, Lin'
'Gao, Ying'
'Peng, Xiao-Gang'
'Meng, Xiang-Gao'
'Ruan, Han-Li'

_publ_section_title
;
 [11]-Chaetoglobosins from Pseudeurotium bakeri Induce G2/M Cell Cycle
 Arrest and Apoptosis in Human Cancer Cells
;
_journal_name_full 'Journal of Natural Products'
_journal_paper_doi 10.1021/acs.jnatprod.0c01335
_journal_year 2021
_chemical_absolute_configuration ad
_chemical_formula_moiety 'C31 H36 N2 O6, 3(C H4 O)'
_chemical_formula_sum 'C34 H48 N2 O9'
_chemical_formula_weight 628.74
_space_group_crystal_system orthorhombic
_space_group_IT_number 19
_space_group_name_Hall 'P 2ac 2ab'
_space_group_name_H-M_alt 'P 21 21 21'
_atom_sites_solution_hydrogens geom
_atom_sites_solution_primary dual
_audit_creation_date 2020-07-14
_audit_creation_method
;
Olex2 1.2
(compiled 2018.05.29 svn.r3508 for OlexSys, GUI svn.r5506)
;
_cell_angle_alpha 90
_cell_angle_beta 90
_cell_angle_gamma 90
_cell_formula_units_Z 4
_cell_length_a 7.13141(4)
_cell_length_b 15.63357(6)
_cell_length_c 30.34804(13)
_cell_measurement_reflns_used 55525
_cell_measurement_temperature 100.00(10)
_cell_measurement_theta_max 73.6310
_cell_measurement_theta_min 3.2190
_cell_volume 3383.48(3)
_computing_cell_refinement 'CrysAlisPro 1.171.39.28b (Rigaku OD, 2015)'
_computing_data_collection 'CrysAlisPro 1.171.39.28b (Rigaku OD, 2015)'
_computing_data_reduction 'CrysAlisPro 1.171.39.28b (Rigaku OD, 2015)'
_computing_molecular_graphics 'Olex2 (Dolomanov et al., 2009)'
_computing_publication_material 'Olex2 (Dolomanov et al., 2009)'
_computing_structure_refinement 'XL (Sheldrick, 2008)'
_computing_structure_solution 'XM (Sheldrick, 2008)'
_diffrn_ambient_environment N~2~
_diffrn_ambient_temperature 100.00(10)
_diffrn_detector 'CCD plate'
_diffrn_measured_fraction_theta_full 1.000
_diffrn_measured_fraction_theta_max 0.996
_diffrn_measurement_details
;
List of Runs (angles in degrees, time in seconds):

  # Type    Start    End  Width  t~exp~   \w     \q     \k     \f   Frames
--------------------------------------------------------------------------
  1  \w    -22.00  88.00   0.50    0.50    --    0.00  57.00  60.00  220
  2  \w     26.00  57.00   0.50    0.50    --    0.00  19.00-150.00   62
  3  \w    -89.00 -34.00   0.50    0.50    --    0.00 -38.00-180.00  110
  4  \w    -20.00   5.00   0.50    0.50    --    0.00  57.00-180.00   50
  5  \w     30.00  89.00   0.50    0.50    --    0.00  38.00 120.00  118
  6  \w    -25.00  42.00   0.50    0.50    --    0.00  70.00 -25.44  134
  7  \w    -14.00  17.00   0.50    0.50    --    0.00  19.00-150.00   62
  8  \w    -17.00  15.00   0.50    0.50    --    0.00  38.00 120.00   64
  9  \w     47.00  82.00   0.50    0.50    --    0.00  70.00 -25.44   70
 10  \w     31.00  83.00   0.50    0.50    --    0.00  57.00-180.00  104
 11  \w    -18.00  16.00   0.50    0.50    --    0.00 -38.00-180.00   68
 12  \w    -22.00  44.00   0.50    0.50    --    0.00  57.00 -90.00  132
 13  \w     71.00  96.00   0.50    0.50    --   94.60  61.00  41.33   50
 14  \w    157.00 184.00   0.50    0.50    --   94.60  60.00  49.74   54
 15  \w     71.00 183.00   0.50    0.50    --   94.60  59.00  76.06  224
 16  \w    121.00 149.00   0.50    0.50    --   94.60  60.00  49.74   56
 17  \w     71.00  96.00   0.50    0.50    --   94.60  60.00  49.74   50
 18  \w     74.00 107.00   0.50    0.50    --   94.60  49.00  29.58   66
 19  \w     72.00  97.00   0.50    0.50    --   94.60  56.00  26.92   50
 20  \w     66.00  91.00   0.50    0.50    --   94.60  74.00 -41.05   50
 21  \w    158.00 184.00   0.50    0.50    --   94.60  75.00 -60.61   52
 22  \w     71.00  98.00   0.50    0.50    --   94.60  61.00-168.29   54
 23  \w     70.00  96.00   0.50    0.50    --   94.60  64.00-136.07   52
 24  \w     71.00 184.00   0.50    0.50    --   94.60  61.00-136.90  226
 25  \w     67.00  93.00   0.50    0.50    --   94.60  72.00 138.57   52
 26  \w    156.00 182.00   0.50    0.50    --   94.60  72.00 138.57   52
 27  \w     66.00 118.00   0.50    0.50    --   94.60  75.00 127.81  104
 28  \w     67.00  93.00   0.50    0.50    --   94.60  72.00-130.93   52
 29  \w    121.00 147.00   0.50    0.50    --   94.60  72.00-130.93   52
 30  \w     67.00  97.00   0.50    0.50    --   94.60  71.00 121.14   60
 31  \w     66.00  91.00   0.50    0.50    --   94.60  75.00 -60.61   50
 32  \w     71.00 184.00   0.50    0.50    --   94.60  61.00 109.85  226
 33  \w    148.00 174.00   0.50    0.50    --   94.60  72.00 -73.44   52
 34  \w     66.00  91.00   0.50    0.50    --   94.60  75.00-172.76   50
 35  \w    147.00 172.00   0.50    0.50    --   94.60  72.00  73.96   50
 36  \w     67.00  92.00   0.50    0.50    --   94.60  72.00  73.96   50
 37  \w    153.00 179.00   0.50    0.50    --   94.60  65.00-113.69   52
 38  \w     66.00  92.00   0.50    0.50    --   94.60  75.00 -33.37   52
 39  \w     67.00  92.00   0.50    0.50    --   94.60  72.00  -5.79   50
 40  \w    152.00 178.00   0.50    0.50    --   94.60  72.00  -5.79   52
 41  \w      5.00 126.00   0.50    0.50    --   94.60 -82.00 -30.00  242
 42  \w      6.00 120.00   0.50    0.50    --   94.60 -82.00 150.00  228
 43  \w     68.00  93.00   0.50    0.50    --   94.60  70.00 -86.58   50
 44  \w    100.00 126.00   0.50    0.50    --   94.60 -82.00-180.00   52
 45  \w     71.00  96.00   0.50    0.50    --   94.60  61.00 -90.00   50
 46  \w    139.00 165.00   0.50    0.50    --   94.60  61.00 -90.00   52
 47  \w     71.00 130.00   0.50    0.50    --   94.60  62.00  99.44  118
 48  \w     70.00 117.00   0.50    0.50    --   94.60  65.00-113.69   94
 49  \w     67.00  92.00   0.50    0.50    --   94.60  72.00 -73.44   50
 50  \w      8.00  80.00   0.50    0.50    --   94.60 -77.00  30.00  144
 51  \w     91.00 120.00   0.50    0.50    --   94.60 -77.00  30.00   58
 52  \w     73.00  99.00   0.50    0.50    --   94.60  54.00 -88.70   52
 53  \w     67.00 104.00   0.50    0.50    --   94.60  71.00 149.29   74
 54  \w     67.00  92.00   0.50    0.50    --   94.60  71.00 109.34   50
 55  \w     72.00  97.00   0.50    0.50    --   94.60  61.00   0.00   50
 56  \w     72.00 133.00   0.50    0.50    --   94.60  61.00-150.00  122
 57  \w    154.00 179.00   0.50    0.50    --   94.60  61.00-150.00   50
 58  \w     71.00  96.00   0.50    0.50    --   94.60  61.00 -79.19   50
 59  \w    103.00 136.00   0.50    0.50    --   94.60  61.00 -79.19   66
 60  \w    144.00 169.00   0.50    0.50    --   94.60  61.00 -79.19   50
 61  \w     74.00 175.00   0.50    0.50    --   94.60  54.00  -2.09  202
 62  \w    108.00 184.00   0.50    0.50    --   94.60  73.00  11.99  152
 63  \w     71.00  97.00   0.50    0.50    --   94.60  61.00-120.00   52
 64  \w     71.00  97.00   0.50    0.50    --   94.60  61.00-180.00   52
 65  \w     67.00  93.00   0.50    0.50    --   94.60  73.00  11.99   52
 66  \w     75.00 171.00   0.50    0.50    --   94.60  47.00 -50.81  192
 67  \w     72.00  98.00   0.50    0.50    --   94.60  57.00 -26.33   52
 68  \w     68.00  93.00   0.50    0.50    --   94.60  69.00 -57.86   50
 69  \w    147.00 172.00   0.50    0.50    --   94.60  61.00  41.33   50
 70  \w     77.00 171.00   0.50    0.50    --   94.60  39.00-160.96  188
 71  \w     71.00  96.00   0.50    0.50    --   94.60  61.00  60.00   50
 72  \w     13.00 119.00   0.50    0.50    --   94.60 -82.00-150.00  212
 73  \w      5.00 117.00   0.50    0.50    --   94.60 -82.00   0.00  224
 74  \w     86.00 111.00   0.50    0.50    --   94.60 -82.00  90.00   50
 75  \w    152.00 177.00   0.50    0.50    --   94.60  56.00  26.92   50
;
_diffrn_measurement_device 'four-circle diffractometer'
_diffrn_measurement_device_type 'XtaLAB AFC12 (RINC): Kappa single'
_diffrn_measurement_method '\w scans'
_diffrn_orient_matrix_type 'CrysAlisPro convention (1999,Acta A55,543-557)'
_diffrn_orient_matrix_UB_11 -0.0374111000
_diffrn_orient_matrix_UB_12 0.0375750000
_diffrn_orient_matrix_UB_13 0.0461039000
_diffrn_orient_matrix_UB_21 0.0246030000
_diffrn_orient_matrix_UB_22 -0.0894851000
_diffrn_orient_matrix_UB_23 0.0204393000
_diffrn_orient_matrix_UB_31 0.2113403000
_diffrn_orient_matrix_UB_32 0.0170495000
_diffrn_orient_matrix_UB_33 0.0057864000
_diffrn_radiation_monochromator graphite
_diffrn_radiation_probe x-ray
_diffrn_radiation_type CuK\a
_diffrn_radiation_wavelength 1.54184
_diffrn_reflns_av_R_equivalents 0.0457
_diffrn_reflns_av_unetI/netI 0.0179
_diffrn_reflns_Laue_measured_fraction_full 1.000
_diffrn_reflns_Laue_measured_fraction_max 0.996
_diffrn_reflns_limit_h_max 8
_diffrn_reflns_limit_h_min -8
_diffrn_reflns_limit_k_max 19
_diffrn_reflns_limit_k_min -19
_diffrn_reflns_limit_l_max 37
_diffrn_reflns_limit_l_min -37
_diffrn_reflns_number 87098
_diffrn_reflns_point_group_measured_fraction_full 1.000
_diffrn_reflns_point_group_measured_fraction_max 0.994
_diffrn_reflns_theta_full 67.684
_diffrn_reflns_theta_max 74.081
_diffrn_reflns_theta_min 2.912
_diffrn_source 'fine-focus sealed X-ray tube'
_diffrn_source_type 'Enhance (Cu) X-ray Source'
_exptl_absorpt_coefficient_mu 0.729
_exptl_absorpt_correction_T_max 1.00000
_exptl_absorpt_correction_T_min 0.65364
_exptl_absorpt_correction_type multi-scan
_exptl_absorpt_process_details
;
CrysAlisPro 1.171.39.28b (Rigaku Oxford Diffraction, 2015)
Empirical absorption correction using spherical harmonics,
 implemented in SCALE3 ABSPACK scaling algorithm.
;
_exptl_crystal_colour colourless
_exptl_crystal_colour_primary colourless
_exptl_crystal_density_diffrn 1.234
_exptl_crystal_description plate
_exptl_crystal_F_000 1352
_exptl_crystal_size_max 0.5
_exptl_crystal_size_mid 0.1
_exptl_crystal_size_min 0.03
_refine_diff_density_max 0.363
_refine_diff_density_min -0.279
_refine_diff_density_rms 0.047
_refine_ls_abs_structure_details
;
 Flack x determined using 2853 quotients [(I+)-(I-)]/[(I+)+(I-)]
 (Parsons, Flack and Wagner, Acta Cryst. B69 (2013) 249-259).
;
_refine_ls_abs_structure_Flack 0.05(4)
_refine_ls_extinction_method none
_refine_ls_goodness_of_fit_ref 1.104
_refine_ls_hydrogen_treatment constr
_refine_ls_matrix_type full
_refine_ls_number_parameters 417
_refine_ls_number_reflns 6833
_refine_ls_number_restraints 0
_refine_ls_restrained_S_all 1.104
_refine_ls_R_factor_all 0.0371
_refine_ls_R_factor_gt 0.0366
_refine_ls_shift/su_max 0.002
_refine_ls_shift/su_mean 0.000
_refine_ls_structure_factor_coef Fsqd
_refine_ls_weighting_details 'w=1/[\s^2^(Fo^2^)+(0.0401P)^2^+1.8219P] where P=(Fo^2^+2Fc^2^)/3'
_refine_ls_weighting_scheme calc
_refine_ls_wR_factor_gt 0.0970
_refine_ls_wR_factor_ref 0.0973
_reflns_Friedel_coverage 0.754
_reflns_Friedel_fraction_full 1.000
_reflns_Friedel_fraction_max 0.991
_reflns_number_gt 6740
_reflns_number_total 6833
_reflns_threshold_expression 'I > 2\s(I)'
_cod_data_source_file np0c01335_si_008.cif
_cod_data_source_block exp_42
_cod_original_cell_volume 3383.49(3)
_cod_database_code 1563746
_shelx_shelxl_version_number 2014/7
_shelx_space_group_comment
;
The symmetry employed for this shelxl refinement is uniquely defined
by the following loop, which should always be used as a source of
symmetry information in preference to the above space-group names.
They are only intended as comments.
;
_shelx_estimated_absorpt_t_max 0.978
_shelx_estimated_absorpt_t_min 0.712
_reflns_odcompleteness_completeness 99.97
_reflns_odcompleteness_iscentric 1
_reflns_odcompleteness_theta 66.97
_olex2_refinement_description
;
1. Fixed Uiso
 At 1.2 times of:
  All C(H) groups, All C(H,H) groups, All N(H) groups
 At 1.5 times of:
  All C(H,H,H) groups, All O(H) groups
2.a Ternary CH refined with riding coordinates:
 C3(H3), C4(H4), C7(H7), C8(H8), C16(H16), C20(H20)
2.b Secondary CH2 refined with riding coordinates:
 C10(H10A,H10B), C15(H15A,H15B), C17(H17A,H17B), C19(H19A,H19B)
2.c Aromatic/amide H refined with riding coordinates:
 C1'(H1'), C4'(H4'), C5'(H5'), C6'(H6'), C7'(H7'), C13(H13), C14(H14),
 N1'(H1'A), N2(H2)
2.d Idealised Me refined as rotating group:
 C11(H11A,H11B,H11C), C12(H12A,H12B,H12C), C24(H24A,H24B,H24C), C27(H27A,H27B,
 H27C), C25(H25A,H25B,H25C), C26(H26A,H26B,H26C), C22(H22A,H22B,H22C)
2.e Idealised tetrahedral OH refined as rotating group:
 O2(H2A), O7(H7A), O8(H8A), O9(H9)
;
_olex2_submission_special_instructions 'No special instructions were received'
_oxdiff_exptl_absorpt_empirical_details
;
Empirical correction (ABSPACK) includes:
- Absorption correction using spherical harmonics
- Frame scaling
;
_oxdiff_exptl_absorpt_empirical_full_max 1.433
_oxdiff_exptl_absorpt_empirical_full_min 0.500

loop_
_space_group_symop_operation_xyz
'x, y, z'
'-x+1/2, -y, z+1/2'
'x+1/2, -y+1/2, -z'
'-x, y+1/2, -z+1/2'

loop_
_atom_site_label
_atom_site_type_symbol
_atom_site_fract_x
_atom_site_fract_y
_atom_site_fract_z
_atom_site_U_iso_or_equiv
_atom_site_adp_type
_atom_site_occupancy
_atom_site_site_symmetry_order
_atom_site_calc_flag
_atom_site_refinement_flags_posn
_atom_site_refinement_flags_adp
_atom_site_refinement_flags_occupancy
_atom_site_disorder_assembly
_atom_site_disorder_group
C1 C 0.8861(3) 0.60405(14) 0.49079(7) 0.0154(4) Uani 1 1 d . . . . .
C1' C 1.0387(4) 0.28269(15) 0.43873(8) 0.0205(5) Uani 1 1 d . . . . .
H1' H 1.0151 0.2741 0.4685 0.025 Uiso 1 1 calc R . . . .
C2' C 1.0873(3) 0.35945(15) 0.42027(8) 0.0180(5) Uani 1 1 d . . . . .
C3 C 0.9720(3) 0.51204(14) 0.43251(7) 0.0172(5) Uani 1 1 d . . . . .
H3 H 0.9805 0.5259 0.4011 0.021 Uiso 1 1 calc R . . . .
C3' C 1.1141(3) 0.34312(14) 0.37415(7) 0.0170(4) Uani 1 1 d . . . . .
C4 C 0.7643(3) 0.49011(14) 0.44422(7) 0.0153(4) Uani 1 1 d . . . . .
H4 H 0.7539 0.4284 0.4494 0.018 Uiso 1 1 calc R . . . .
C4' C 1.1738(4) 0.39343(15) 0.33850(8) 0.0219(5) Uani 1 1 d . . . . .
H4' H 1.1985 0.4514 0.3423 0.026 Uiso 1 1 calc R . . . .
C5 C 0.6411(3) 0.51411(14) 0.40569(7) 0.0170(4) Uani 1 1 d . . . . .
C5' C 1.1953(4) 0.35536(16) 0.29773(8) 0.0259(5) Uani 1 1 d . . . . .
H5' H 1.2346 0.3882 0.2739 0.031 Uiso 1 1 calc R . . . .
C6 C 0.5355(3) 0.58491(14) 0.40497(7) 0.0169(4) Uani 1 1 d . . . . .
C6' C 1.1587(4) 0.26778(17) 0.29172(8) 0.0266(6) Uani 1 1 d . . . . .
H6' H 1.1755 0.2437 0.2640 0.032 Uiso 1 1 calc R . . . .
C7 C 0.5190(3) 0.63910(13) 0.44618(7) 0.0150(4) Uani 1 1 d . . . . .
H7 H 0.6210 0.6811 0.4467 0.018 Uiso 1 1 calc R . . . .
C7' C 1.0987(4) 0.21673(15) 0.32585(8) 0.0219(5) Uani 1 1 d . . . . .
H7' H 1.0734 0.1590 0.3216 0.026 Uiso 1 1 calc R . . . .
C8 C 0.5311(3) 0.58282(14) 0.48777(7) 0.0144(4) Uani 1 1 d . . . . .
H8 H 0.4371 0.5375 0.4846 0.017 Uiso 1 1 calc R . . . .
C8' C 1.0771(3) 0.25491(14) 0.36715(8) 0.0174(5) Uani 1 1 d . . . . .
C9 C 0.7268(3) 0.53848(14) 0.48844(7) 0.0150(4) Uani 1 1 d . . . . .
C10 C 1.1167(4) 0.44286(15) 0.44365(8) 0.0195(5) Uani 1 1 d . . . . .
H10A H 1.2405 0.4643 0.4364 0.023 Uiso 1 1 calc R . . . .
H10B H 1.1137 0.4326 0.4752 0.023 Uiso 1 1 calc R . . . .
C11 C 0.6552(4) 0.45168(16) 0.36770(8) 0.0220(5) Uani 1 1 d . . . . .
H11A H 0.7813 0.4306 0.3656 0.033 Uiso 1 1 calc GR . . . .
H11B H 0.6220 0.4801 0.3408 0.033 Uiso 1 1 calc GR . . . .
H11C H 0.5711 0.4047 0.3726 0.033 Uiso 1 1 calc GR . . . .
C12 C 0.4267(4) 0.61590(16) 0.36551(8) 0.0225(5) Uani 1 1 d . . . . .
H12A H 0.4660 0.5850 0.3398 0.034 Uiso 1 1 calc GR . . . .
H12B H 0.4494 0.6759 0.3613 0.034 Uiso 1 1 calc GR . . . .
H12C H 0.2952 0.6066 0.3703 0.034 Uiso 1 1 calc GR . . . .
C13 C 0.4784(3) 0.63385(13) 0.52801(7) 0.0155(4) Uani 1 1 d . . . . .
H13 H 0.5470 0.6827 0.5347 0.019 Uiso 1 1 calc R . . . .
C14 C 0.3378(3) 0.61170(15) 0.55428(7) 0.0159(4) Uani 1 1 d . . . . .
H14 H 0.2771 0.5603 0.5483 0.019 Uiso 1 1 calc R . . . .
C15 C 0.2689(3) 0.66276(15) 0.59275(7) 0.0186(5) Uani 1 1 d . . . . .
H15A H 0.1391 0.6783 0.5875 0.022 Uiso 1 1 calc R . . . .
H15B H 0.3409 0.7153 0.5944 0.022 Uiso 1 1 calc R . . . .
C16 C 0.2816(4) 0.61671(15) 0.63744(7) 0.0191(5) Uani 1 1 d . . . . .
H16 H 0.2159 0.5619 0.6350 0.023 Uiso 1 1 calc R . . . .
C17 C 0.4859(4) 0.59869(16) 0.64981(8) 0.0229(5) Uani 1 1 d . . . . .
H17A H 0.5575 0.6512 0.6475 0.027 Uiso 1 1 calc R . . . .
H17B H 0.4913 0.5798 0.6802 0.027 Uiso 1 1 calc R . . . .
C18 C 0.5747(4) 0.53115(15) 0.62065(8) 0.0203(5) Uani 1 1 d . . . . .
C19 C 0.7656(3) 0.55243(15) 0.60175(8) 0.0201(5) Uani 1 1 d . . . . .
H19A H 0.8533 0.5578 0.6260 0.024 Uiso 1 1 calc R . . . .
H19B H 0.7575 0.6080 0.5876 0.024 Uiso 1 1 calc R . . . .
C20 C 0.8472(4) 0.48966(14) 0.56874(8) 0.0191(5) Uani 1 1 d . . . . .
H20 H 0.9697 0.5115 0.5594 0.023 Uiso 1 1 calc R . . . .
C21 C 0.7282(3) 0.47364(14) 0.52711(7) 0.0162(4) Uani 1 1 d . . . . .
C23 C 1.0116(4) 0.35865(16) 0.57532(8) 0.0244(5) Uani 1 1 d . . . . .
C24 C 1.0256(4) 0.27595(16) 0.59973(9) 0.0270(6) Uani 1 1 d . . . . .
H24A H 0.9827 0.2838 0.6294 0.040 Uiso 1 1 calc GR . . . .
H24B H 1.1538 0.2572 0.6000 0.040 Uiso 1 1 calc GR . . . .
H24C H 0.9494 0.2337 0.5854 0.040 Uiso 1 1 calc GR . . . .
C27 C 0.1022(6) 0.3976(3) 0.70573(15) 0.0622(11) Uani 1 1 d . . . . .
H27A H 0.0521 0.4227 0.6794 0.093 Uiso 1 1 calc GR . . . .
H27B H 0.0093 0.3613 0.7190 0.093 Uiso 1 1 calc GR . . . .
H27C H 0.2111 0.3642 0.6985 0.093 Uiso 1 1 calc GR . . . .
C25 C 0.9525(5) 0.5968(2) 0.29008(11) 0.0441(8) Uani 1 1 d . . . . .
H25A H 1.0270 0.6477 0.2872 0.066 Uiso 1 1 calc GR . . . .
H25B H 0.9935 0.5651 0.3154 0.066 Uiso 1 1 calc GR . . . .
H25C H 0.8231 0.6123 0.2936 0.066 Uiso 1 1 calc GR . . . .
C26 C 0.7003(5) 0.3582(2) 0.25572(11) 0.0401(7) Uani 1 1 d . . . . .
H26A H 0.7653 0.3246 0.2341 0.060 Uiso 1 1 calc GR . . . .
H26B H 0.5820 0.3318 0.2624 0.060 Uiso 1 1 calc GR . . . .
H26C H 0.7745 0.3617 0.2820 0.060 Uiso 1 1 calc GR . . . .
C22 C 0.1850(4) 0.66975(17) 0.67305(8) 0.0265(6) Uani 1 1 d . . . . .
H22A H 0.2441 0.7248 0.6750 0.040 Uiso 1 1 calc GR . . . .
H22B H 0.1952 0.6409 0.7009 0.040 Uiso 1 1 calc GR . . . .
H22C H 0.0551 0.6769 0.6657 0.040 Uiso 1 1 calc GR . . . .
N1' N 1.0299(3) 0.22034(12) 0.40708(7) 0.0205(4) Uani 1 1 d . . . . .
H1'A H 0.9994 0.1678 0.4116 0.025 Uiso 1 1 calc R . . . .
N2 N 1.0074(3) 0.58935(12) 0.45835(6) 0.0176(4) Uani 1 1 d . . . . .
H2 H 1.1002 0.6229 0.4530 0.021 Uiso 1 1 calc R . . . .
O1 O 0.8999(2) 0.66177(10) 0.51858(5) 0.0191(3) Uani 1 1 d . . . . .
O2 O 0.3428(2) 0.68322(10) 0.44476(5) 0.0165(3) Uani 1 1 d . . . . .
H2A H 0.3493 0.7268 0.4597 0.025 Uiso 1 1 calc GR . . . .
O3 O 0.4965(3) 0.46327(10) 0.61419(6) 0.0230(4) Uani 1 1 d . . . . .
O4 O 0.6365(3) 0.40913(10) 0.52357(6) 0.0230(4) Uani 1 1 d . . . . .
O5 O 0.8773(2) 0.41051(10) 0.59194(5) 0.0206(3) Uani 1 1 d . . . . .
O6 O 1.1066(4) 0.37824(15) 0.54444(8) 0.0505(7) Uani 1 1 d . . . . .
O7 O 0.1526(4) 0.46288(15) 0.73562(10) 0.0510(6) Uani 1 1 d . . . . .
H7A H 0.2115 0.4421 0.7562 0.076 Uiso 1 1 calc GR . . . .
O8 O 0.9730(3) 0.54588(14) 0.25183(8) 0.0392(5) Uani 1 1 d . . . . .
H8A H 0.8833 0.5133 0.2497 0.059 Uiso 1 1 calc GR . . . .
O9 O 0.6690(3) 0.44206(15) 0.23881(10) 0.0486(6) Uani 1 1 d . . . . .
H9 H 0.5626 0.4576 0.2452 0.073 Uiso 1 1 calc GR . . . .

loop_
_atom_site_aniso_label
_atom_site_aniso_U_11
_atom_site_aniso_U_22
_atom_site_aniso_U_33
_atom_site_aniso_U_23
_atom_site_aniso_U_13
_atom_site_aniso_U_12
C1 0.0156(11) 0.0107(9) 0.0200(10) -0.0003(8) -0.0012(9) 0.0010(9)
C1' 0.0218(12) 0.0190(11) 0.0209(11) -0.0003(9) 0.0011(9) 0.0032(9)
C2' 0.0165(11) 0.0168(11) 0.0207(11) -0.0026(9) -0.0003(9) 0.0019(9)
C3 0.0171(12) 0.0149(10) 0.0197(10) -0.0028(8) 0.0010(9) -0.0015(9)
C3' 0.0156(11) 0.0157(10) 0.0196(11) -0.0009(8) -0.0007(9) 0.0016(9)
C4 0.0149(11) 0.0111(10) 0.0199(10) -0.0030(8) 0.0016(9) -0.0017(8)
C4' 0.0235(13) 0.0163(11) 0.0258(12) -0.0008(9) 0.0026(10) 0.0002(10)
C5 0.0151(11) 0.0168(10) 0.0190(11) -0.0021(9) 0.0021(9) -0.0025(9)
C5' 0.0295(14) 0.0249(12) 0.0232(12) 0.0018(10) 0.0067(10) -0.0007(11)
C6 0.0158(11) 0.0173(10) 0.0177(10) -0.0006(8) 0.0016(9) -0.0034(9)
C6' 0.0350(15) 0.0253(12) 0.0195(11) -0.0055(10) 0.0023(10) 0.0039(11)
C7 0.0129(10) 0.0122(9) 0.0198(10) 0.0006(8) 0.0009(9) -0.0010(8)
C7' 0.0240(13) 0.0166(11) 0.0250(12) -0.0048(9) -0.0031(10) 0.0017(10)
C8 0.0136(10) 0.0124(9) 0.0173(10) -0.0004(8) 0.0006(8) -0.0004(8)
C8' 0.0146(11) 0.0159(10) 0.0217(11) -0.0006(9) -0.0009(9) 0.0018(8)
C9 0.0145(11) 0.0124(9) 0.0181(10) -0.0009(8) 0.0010(8) -0.0021(9)
C10 0.0189(12) 0.0188(11) 0.0209(11) -0.0047(9) -0.0006(9) 0.0000(9)
C11 0.0219(12) 0.0213(11) 0.0227(11) -0.0069(9) -0.0003(9) 0.0000(10)
C12 0.0249(13) 0.0224(11) 0.0201(11) -0.0013(9) -0.0014(10) 0.0016(10)
C13 0.0157(11) 0.0129(9) 0.0178(10) -0.0014(8) -0.0014(8) 0.0011(8)
C14 0.0155(11) 0.0160(10) 0.0161(10) 0.0006(8) -0.0016(8) 0.0005(9)
C15 0.0183(11) 0.0200(11) 0.0174(11) 0.0007(9) 0.0006(9) 0.0029(9)
C16 0.0208(12) 0.0187(11) 0.0177(10) -0.0005(9) 0.0013(9) 0.0022(9)
C17 0.0256(13) 0.0231(12) 0.0199(11) -0.0024(9) -0.0055(10) 0.0055(11)
C18 0.0226(12) 0.0186(11) 0.0198(11) 0.0013(9) -0.0046(9) 0.0043(10)
C19 0.0202(12) 0.0169(10) 0.0232(11) -0.0004(9) -0.0056(9) 0.0005(9)
C20 0.0195(12) 0.0157(11) 0.0221(11) 0.0042(9) -0.0033(9) -0.0005(9)
C21 0.0136(10) 0.0140(10) 0.0209(11) -0.0009(8) 0.0009(8) 0.0020(9)
C23 0.0228(13) 0.0249(12) 0.0255(12) 0.0018(10) 0.0005(10) 0.0058(11)
C24 0.0216(13) 0.0226(12) 0.0367(14) 0.0060(11) 0.0008(11) 0.0049(10)
C27 0.048(2) 0.046(2) 0.093(3) -0.026(2) -0.019(2) -0.0003(18)
C25 0.049(2) 0.0378(16) 0.0460(18) 0.0089(14) -0.0004(15) 0.0087(15)
C26 0.0336(17) 0.0416(17) 0.0451(17) -0.0029(14) -0.0038(14) 0.0040(14)
C22 0.0338(15) 0.0283(13) 0.0175(11) -0.0006(10) 0.0029(10) 0.0084(11)
N1' 0.0251(11) 0.0124(9) 0.0241(10) 0.0002(8) 0.0016(9) 0.0003(8)
N2 0.0150(10) 0.0132(8) 0.0247(9) -0.0025(7) 0.0028(8) -0.0039(8)
O1 0.0192(8) 0.0141(7) 0.0241(8) -0.0043(6) -0.0005(7) -0.0006(6)
O2 0.0151(8) 0.0127(7) 0.0218(8) -0.0022(6) -0.0006(6) 0.0014(6)
O3 0.0249(9) 0.0156(8) 0.0284(9) 0.0009(6) 0.0012(7) 0.0027(7)
O4 0.0281(9) 0.0162(8) 0.0246(8) 0.0021(7) -0.0019(7) -0.0062(7)
O5 0.0194(8) 0.0173(8) 0.0252(8) 0.0048(6) 0.0000(7) 0.0042(7)
O6 0.0657(16) 0.0408(12) 0.0449(13) 0.0198(10) 0.0300(12) 0.0270(12)
O7 0.0371(13) 0.0391(12) 0.0766(18) -0.0153(12) -0.0184(12) 0.0021(11)
O8 0.0321(12) 0.0364(11) 0.0491(12) 0.0062(9) 0.0024(10) -0.0046(9)
O9 0.0294(12) 0.0422(13) 0.0743(17) 0.0035(12) -0.0027(12) 0.0032(10)

loop_
_atom_type_symbol
_atom_type_description
_atom_type_scat_dispersion_real
_atom_type_scat_dispersion_imag
_atom_type_scat_source
C C 0.0181 0.0091 'International Tables Vol C Tables 4.2.6.8 and 6.1.1.4'
H H 0.0000 0.0000 'International Tables Vol C Tables 4.2.6.8 and 6.1.1.4'
N N 0.0311 0.0180 'International Tables Vol C Tables 4.2.6.8 and 6.1.1.4'
O O 0.0492 0.0322 'International Tables Vol C Tables 4.2.6.8 and 6.1.1.4'

loop_
_geom_angle_atom_site_label_1
_geom_angle_atom_site_label_2
_geom_angle_atom_site_label_3
_geom_angle
_geom_angle_site_symmetry_1
_geom_angle_site_symmetry_3
_geom_angle_publ_flag
N2 C1 C9 109.40(18) . . ?
O1 C1 C9 125.3(2) . . ?
O1 C1 N2 125.3(2) . . ?
C2' C1' H1' 124.8 . . ?
C2' C1' N1' 110.4(2) . . ?
N1' C1' H1' 124.8 . . ?
C1' C2' C3' 106.1(2) . . ?
C1' C2' C10 127.2(2) . . ?
C3' C2' C10 126.7(2) . . ?
C4 C3 H3 109.2 . . ?
C10 C3 H3 109.2 . . ?
C10 C3 C4 115.69(19) . . ?
N2 C3 H3 109.2 . . ?
N2 C3 C4 102.91(18) . . ?
N2 C3 C10 110.39(19) . . ?
C4' C3' C2' 133.8(2) . . ?
C4' C3' C8' 119.0(2) . . ?
C8' C3' C2' 107.1(2) . . ?
C3 C4 H4 109.0 . . ?
C3 C4 C9 104.58(17) . . ?
C5 C4 C3 108.72(18) . . ?
C5 C4 H4 109.0 . . ?
C5 C4 C9 116.42(18) . . ?
C9 C4 H4 109.0 . . ?
C3' C4' H4' 120.6 . . ?
C5' C4' C3' 118.9(2) . . ?
C5' C4' H4' 120.6 . . ?
C4 C5 C11 113.0(2) . . ?
C6 C5 C4 123.0(2) . . ?
C6 C5 C11 123.9(2) . . ?
C4' C5' H5' 119.5 . . ?
C4' C5' C6' 121.0(2) . . ?
C6' C5' H5' 119.5 . . ?
C5 C6 C7 119.5(2) . . ?
C5 C6 C12 124.6(2) . . ?
C12 C6 C7 115.86(19) . . ?
C5' C6' H6' 119.2 . . ?
C7' C6' C5' 121.7(2) . . ?
C7' C6' H6' 119.2 . . ?
C6 C7 H7 109.2 . . ?
C6 C7 C8 110.64(17) . . ?
C8 C7 H7 109.2 . . ?
O2 C7 C6 108.18(18) . . ?
O2 C7 H7 109.2 . . ?
O2 C7 C8 110.39(17) . . ?
C6' C7' H7' 121.2 . . ?
C6' C7' C8' 117.5(2) . . ?
C8' C7' H7' 121.2 . . ?
C7 C8 H8 107.0 . . ?
C7 C8 C9 108.35(17) . . ?
C9 C8 H8 107.0 . . ?
C13 C8 C7 110.34(17) . . ?
C13 C8 H8 107.0 . . ?
C13 C8 C9 116.65(18) . . ?
C7' C8' C3' 121.9(2) . . ?
N1' C8' C3' 107.2(2) . . ?
N1' C8' C7' 130.7(2) . . ?
C1 C9 C4 103.70(17) . . ?
C1 C9 C8 111.53(17) . . ?
C1 C9 C21 113.41(18) . . ?
C8 C9 C4 110.94(18) . . ?
C21 C9 C4 109.41(17) . . ?
C21 C9 C8 107.84(17) . . ?
C2' C10 C3 114.53(19) . . ?
C2' C10 H10A 108.6 . . ?
C2' C10 H10B 108.6 . . ?
C3 C10 H10A 108.6 . . ?
C3 C10 H10B 108.6 . . ?
H10A C10 H10B 107.6 . . ?
C5 C11 H11A 109.5 . . ?
C5 C11 H11B 109.5 . . ?
C5 C11 H11C 109.5 . . ?
H11A C11 H11B 109.5 . . ?
H11A C11 H11C 109.5 . . ?
H11B C11 H11C 109.5 . . ?
C6 C12 H12A 109.5 . . ?
C6 C12 H12B 109.5 . . ?
C6 C12 H12C 109.5 . . ?
H12A C12 H12B 109.5 . . ?
H12A C12 H12C 109.5 . . ?
H12B C12 H12C 109.5 . . ?
C8 C13 H13 118.7 . . ?
C14 C13 C8 122.5(2) . . ?
C14 C13 H13 118.7 . . ?
C13 C14 H14 117.4 . . ?
C13 C14 C15 125.3(2) . . ?
C15 C14 H14 117.4 . . ?
C14 C15 H15A 108.6 . . ?
C14 C15 H15B 108.6 . . ?
C14 C15 C16 114.74(19) . . ?
H15A C15 H15B 107.6 . . ?
C16 C15 H15A 108.6 . . ?
C16 C15 H15B 108.6 . . ?
C15 C16 H16 108.3 . . ?
C17 C16 C15 111.0(2) . . ?
C17 C16 H16 108.3 . . ?
C22 C16 C15 110.07(19) . . ?
C22 C16 H16 108.3 . . ?
C22 C16 C17 110.8(2) . . ?
C16 C17 H17A 109.1 . . ?
C16 C17 H17B 109.1 . . ?
H17A C17 H17B 107.8 . . ?
C18 C17 C16 112.5(2) . . ?
C18 C17 H17A 109.1 . . ?
C18 C17 H17B 109.1 . . ?
C19 C18 C17 116.3(2) . . ?
O3 C18 C17 120.7(2) . . ?
O3 C18 C19 122.9(2) . . ?
C18 C19 H19A 108.1 . . ?
C18 C19 H19B 108.1 . . ?
C18 C19 C20 116.9(2) . . ?
H19A C19 H19B 107.3 . . ?
C20 C19 H19A 108.1 . . ?
C20 C19 H19B 108.1 . . ?
C19 C20 H20 108.0 . . ?
C19 C20 C21 115.8(2) . . ?
C21 C20 H20 108.0 . . ?
O5 C20 C19 106.86(19) . . ?
O5 C20 H20 108.0 . . ?
O5 C20 C21 110.05(18) . . ?
C20 C21 C9 121.16(19) . . ?
O4 C21 C9 118.4(2) . . ?
O4 C21 C20 120.5(2) . . ?
O5 C23 C24 112.4(2) . . ?
O6 C23 C24 124.9(2) . . ?
O6 C23 O5 122.7(2) . . ?
C23 C24 H24A 109.5 . . ?
C23 C24 H24B 109.5 . . ?
C23 C24 H24C 109.5 . . ?
H24A C24 H24B 109.5 . . ?
H24A C24 H24C 109.5 . . ?
H24B C24 H24C 109.5 . . ?
H27A C27 H27B 109.5 . . ?
H27A C27 H27C 109.5 . . ?
H27B C27 H27C 109.5 . . ?
O7 C27 H27A 109.5 . . ?
O7 C27 H27B 109.5 . . ?
O7 C27 H27C 109.5 . . ?
H25A C25 H25B 109.5 . . ?
H25A C25 H25C 109.5 . . ?
H25B C25 H25C 109.5 . . ?
O8 C25 H25A 109.5 . . ?
O8 C25 H25B 109.5 . . ?
O8 C25 H25C 109.5 . . ?
H26A C26 H26B 109.5 . . ?
H26A C26 H26C 109.5 . . ?
H26B C26 H26C 109.5 . . ?
O9 C26 H26A 109.5 . . ?
O9 C26 H26B 109.5 . . ?
O9 C26 H26C 109.5 . . ?
C16 C22 H22A 109.5 . . ?
C16 C22 H22B 109.5 . . ?
C16 C22 H22C 109.5 . . ?
H22A C22 H22B 109.5 . . ?
H22A C22 H22C 109.5 . . ?
H22B C22 H22C 109.5 . . ?
C1' N1' H1'A 125.4 . . ?
C8' N1' C1' 109.18(19) . . ?
C8' N1' H1'A 125.4 . . ?
C1 N2 C3 115.26(19) . . ?
C1 N2 H2 122.4 . . ?
C3 N2 H2 122.4 . . ?
C7 O2 H2A 109.5 . . ?
C23 O5 C20 116.00(19) . . ?
C27 O7 H7A 109.5 . . ?
C25 O8 H8A 109.5 . . ?
C26 O9 H9 109.5 . . ?

loop_
_geom_bond_atom_site_label_1
_geom_bond_atom_site_label_2
_geom_bond_distance
_geom_bond_site_symmetry_2
_geom_bond_publ_flag
C1 C9 1.532(3) . ?
C1 N2 1.331(3) . ?
C1 O1 1.239(3) . ?
C1' H1' 0.9300 . ?
C1' C2' 1.369(3) . ?
C1' N1' 1.370(3) . ?
C2' C3' 1.435(3) . ?
C2' C10 1.499(3) . ?
C3 H3 0.9800 . ?
C3 C4 1.561(3) . ?
C3 C10 1.533(3) . ?
C3 N2 1.463(3) . ?
C3' C4' 1.404(3) . ?
C3' C8' 1.420(3) . ?
C4 H4 0.9800 . ?
C4 C5 1.510(3) . ?
C4 C9 1.563(3) . ?
C4' H4' 0.9300 . ?
C4' C5' 1.381(3) . ?
C5 C6 1.339(3) . ?
C5 C11 1.514(3) . ?
C5' H5' 0.9300 . ?
C5' C6' 1.406(4) . ?
C6 C7 1.515(3) . ?
C6 C12 1.507(3) . ?
C6' H6' 0.9300 . ?
C6' C7' 1.376(4) . ?
C7 H7 0.9800 . ?
C7 C8 1.541(3) . ?
C7 O2 1.434(3) . ?
C7' H7' 0.9300 . ?
C7' C8' 1.397(3) . ?
C8 H8 0.9800 . ?
C8 C9 1.558(3) . ?
C8 C13 1.506(3) . ?
C8' N1' 1.369(3) . ?
C9 C21 1.551(3) . ?
C10 H10A 0.9700 . ?
C10 H10B 0.9700 . ?
C11 H11A 0.9600 . ?
C11 H11B 0.9600 . ?
C11 H11C 0.9600 . ?
C12 H12A 0.9600 . ?
C12 H12B 0.9600 . ?
C12 H12C 0.9600 . ?
C13 H13 0.9300 . ?
C13 C14 1.327(3) . ?
C14 H14 0.9300 . ?
C14 C15 1.497(3) . ?
C15 H15A 0.9700 . ?
C15 H15B 0.9700 . ?
C15 C16 1.538(3) . ?
C16 H16 0.9800 . ?
C16 C17 1.531(3) . ?
C16 C22 1.527(3) . ?
C17 H17A 0.9700 . ?
C17 H17B 0.9700 . ?
C17 C18 1.516(3) . ?
C18 C19 1.514(4) . ?
C18 O3 1.215(3) . ?
C19 H19A 0.9700 . ?
C19 H19B 0.9700 . ?
C19 C20 1.518(3) . ?
C20 H20 0.9800 . ?
C20 C21 1.542(3) . ?
C20 O5 1.440(3) . ?
C21 O4 1.207(3) . ?
C23 C24 1.493(3) . ?
C23 O5 1.353(3) . ?
C23 O6 1.196(3) . ?
C24 H24A 0.9600 . ?
C24 H24B 0.9600 . ?
C24 H24C 0.9600 . ?
C27 H27A 0.9600 . ?
C27 H27B 0.9600 . ?
C27 H27C 0.9600 . ?
C27 O7 1.412(4) . ?
C25 H25A 0.9600 . ?
C25 H25B 0.9600 . ?
C25 H25C 0.9600 . ?
C25 O8 1.415(4) . ?
C26 H26A 0.9600 . ?
C26 H26B 0.9600 . ?
C26 H26C 0.9600 . ?
C26 O9 1.426(4) . ?
C22 H22A 0.9600 . ?
C22 H22B 0.9600 . ?
C22 H22C 0.9600 . ?
N1' H1'A 0.8600 . ?
N2 H2 0.8600 . ?
O2 H2A 0.8200 . ?
O7 H7A 0.8200 . ?
O8 H8A 0.8200 . ?
O9 H9 0.8200 . ?

loop_
_geom_hbond_atom_site_label_D
_geom_hbond_atom_site_label_H
_geom_hbond_atom_site_label_A
_geom_hbond_distance_DH
_geom_hbond_distance_HA
_geom_hbond_distance_DA
_geom_hbond_angle_DHA
_geom_hbond_site_symmetry_A
N2 H2 O2 0.86 1.99 2.836(3) 169.6 1_655
O2 H2A O1 0.82 1.90 2.698(2) 165.0 3_466
O8 H8A O9 0.82 1.92 2.737(3) 174.0 .
O9 H9 O7 0.82 2.00 2.734(3) 149.6 2_564

loop_
_geom_torsion_atom_site_label_1
_geom_torsion_atom_site_label_2
_geom_torsion_atom_site_label_3
_geom_torsion_atom_site_label_4
_geom_torsion
_geom_torsion_site_symmetry_1
_geom_torsion_site_symmetry_2
_geom_torsion_site_symmetry_3
_geom_torsion_site_symmetry_4
_geom_torsion_publ_flag
C1 C9 C21 C20 14.5(3) . . . . ?
C1 C9 C21 O4 -164.1(2) . . . . ?
C1' C2' C3' C4' -175.9(3) . . . . ?
C1' C2' C3' C8' 0.6(3) . . . . ?
C1' C2' C10 C3 -113.4(3) . . . . ?
C2' C1' N1' C8' 1.4(3) . . . . ?
C2' C3' C4' C5' 176.0(3) . . . . ?
C2' C3' C8' C7' -177.1(2) . . . . ?
C2' C3' C8' N1' 0.2(3) . . . . ?
C3 C4 C5 C6 -102.6(2) . . . . ?
C3 C4 C5 C11 75.4(2) . . . . ?
C3 C4 C9 C1 17.0(2) . . . . ?
C3 C4 C9 C8 136.80(18) . . . . ?
C3 C4 C9 C21 -104.3(2) . . . . ?
C3' C2' C10 C3 70.1(3) . . . . ?
C3' C4' C5' C6' -0.1(4) . . . . ?
C3' C8' N1' C1' -1.0(3) . . . . ?
C4 C3 C10 C2' 61.1(3) . . . . ?
C4 C3 N2 C1 17.0(2) . . . . ?
C4 C5 C6 C7 -7.3(3) . . . . ?
C4 C5 C6 C12 173.3(2) . . . . ?
C4 C9 C21 C20 129.7(2) . . . . ?
C4 C9 C21 O4 -48.9(3) . . . . ?
C4' C3' C8' C7' 0.1(4) . . . . ?
C4' C3' C8' N1' 177.4(2) . . . . ?
C4' C5' C6' C7' 0.6(4) . . . . ?
C5 C4 C9 C1 -103.0(2) . . . . ?
C5 C4 C9 C8 16.8(3) . . . . ?
C5 C4 C9 C21 135.7(2) . . . . ?
C5 C6 C7 C8 -32.0(3) . . . . ?
C5 C6 C7 O2 -153.1(2) . . . . ?
C5' C6' C7' C8' -0.7(4) . . . . ?
C6 C7 C8 C9 61.9(2) . . . . ?
C6 C7 C8 C13 -169.28(19) . . . . ?
C6' C7' C8' C3' 0.4(4) . . . . ?
C6' C7' C8' N1' -176.2(3) . . . . ?
C7 C8 C9 C1 61.7(2) . . . . ?
C7 C8 C9 C4 -53.3(2) . . . . ?
C7 C8 C9 C21 -173.10(17) . . . . ?
C7 C8 C13 C14 121.4(2) . . . . ?
C7' C8' N1' C1' 176.0(3) . . . . ?
C8 C9 C21 C20 -109.5(2) . . . . ?
C8 C9 C21 O4 71.9(2) . . . . ?
C8 C13 C14 C15 -175.2(2) . . . . ?
C8' C3' C4' C5' -0.2(4) . . . . ?
C9 C1 N2 C3 -6.2(3) . . . . ?
C9 C4 C5 C6 15.1(3) . . . . ?
C9 C4 C5 C11 -166.91(19) . . . . ?
C9 C8 C13 C14 -114.4(2) . . . . ?
C10 C2' C3' C4' 1.1(5) . . . . ?
C10 C2' C3' C8' 177.7(2) . . . . ?
C10 C3 C4 C5 -134.55(19) . . . . ?
C10 C3 C4 C9 100.4(2) . . . . ?
C10 C3 N2 C1 -107.0(2) . . . . ?
C11 C5 C6 C7 174.9(2) . . . . ?
C11 C5 C6 C12 -4.5(4) . . . . ?
C12 C6 C7 C8 147.4(2) . . . . ?
C12 C6 C7 O2 26.4(3) . . . . ?
C13 C8 C9 C1 -63.4(2) . . . . ?
C13 C8 C9 C4 -178.49(18) . . . . ?
C13 C8 C9 C21 61.7(2) . . . . ?
C13 C14 C15 C16 -119.5(3) . . . . ?
C14 C15 C16 C17 64.2(3) . . . . ?
C14 C15 C16 C22 -172.7(2) . . . . ?
C15 C16 C17 C18 -69.6(3) . . . . ?
C16 C17 C18 C19 131.9(2) . . . . ?
C16 C17 C18 O3 -49.9(3) . . . . ?
C17 C18 C19 C20 -173.8(2) . . . . ?
C18 C19 C20 C21 58.8(3) . . . . ?
C18 C19 C20 O5 -64.2(3) . . . . ?
C19 C20 C21 C9 78.7(3) . . . . ?
C19 C20 C21 O4 -102.7(3) . . . . ?
C19 C20 O5 C23 -154.7(2) . . . . ?
C21 C20 O5 C23 78.9(3) . . . . ?
C24 C23 O5 C20 -176.6(2) . . . . ?
C22 C16 C17 C18 167.8(2) . . . . ?
N1' C1' C2' C3' -1.3(3) . . . . ?
N1' C1' C2' C10 -178.3(2) . . . . ?
N2 C1 C9 C4 -7.5(2) . . . . ?
N2 C1 C9 C8 -127.0(2) . . . . ?
N2 C1 C9 C21 111.0(2) . . . . ?
N2 C3 C4 C5 105.0(2) . . . . ?
N2 C3 C4 C9 -20.0(2) . . . . ?
N2 C3 C10 C2' 177.43(19) . . . . ?
O1 C1 C9 C4 172.5(2) . . . . ?
O1 C1 C9 C8 53.1(3) . . . . ?
O1 C1 C9 C21 -68.9(3) . . . . ?
O1 C1 N2 C3 173.8(2) . . . . ?
O2 C7 C8 C9 -178.39(16) . . . . ?
O2 C7 C8 C13 -49.6(2) . . . . ?
O3 C18 C19 C20 8.1(3) . . . . ?
O5 C20 C21 C9 -160.00(19) . . . . ?
O5 C20 C21 O4 18.5(3) . . . . ?
O6 C23 O5 C20 3.2(4) . . . . ?
